data_2230541
loop_
_publ_author_name
'Fischer, A. I.'
'Gurzhiy, V. V.'
'Belyaev, A. N.'

_publ_section_title
;
 <i>catena</i>-Poly[[cobalt(II)-\m-aqua-di-\m-butanoato-\k^2^<i>O</i>:<i>O</i>';\k^2^<i>O</i>:<i>O</i>]
 0.7-hydrate]
;
_journal_coeditor_code YA2137
_journal_issue 6
_journal_name_full 'Acta Crystallographica Section E'
_journal_page_first m807
_journal_page_last m808
_journal_paper_doi 10.1107/S1600536811019271
_journal_volume 67
_journal_year 2011
_chemical_formula_iupac '[Co (C4 H7 O2)2 (H2 O)], 0.7H2 O'
_chemical_formula_moiety 'C8 H16 Co O5, 0.7(H2 O)'
_chemical_formula_sum 'C8 H17.4 Co O5.7'
_chemical_formula_weight 263.75
_chemical_name_common 'cobalt(II) butyrate 1.7-hydrate'
_chemical_name_systematic
;
<i>catena</i>-Poly[[cobalt(II)-\m-aqua-di-\m-butanoato-
\k^2^<i>O</i>:<i>O</i>';\k^2^<i>O</i>:<i>O</i>] 0.7-hydrate]
;
_space_group_IT_number 15
_symmetry_cell_setting monoclinic
_symmetry_space_group_name_Hall '-C 2yc'
_symmetry_space_group_name_H-M 'C 1 2/c 1'
_atom_sites_solution_hydrogens geom
_atom_sites_solution_primary direct
_atom_sites_solution_secondary difmap
_cell_angle_alpha 90.00
_cell_angle_beta 104.900(3)
_cell_angle_gamma 90.00
_cell_formula_units_Z 8
_cell_length_a 14.8377(13)
_cell_length_b 6.2597(7)
_cell_length_c 25.743(3)
_cell_measurement_reflns_used 1731
_cell_measurement_temperature 210(2)
_cell_measurement_theta_max 23.0
_cell_measurement_theta_min 2.7
_cell_volume 2310.6(4)
_computing_cell_refinement 'SAINT (Bruker, 2009)'
_computing_data_collection 'APEX2 (Bruker, 2009)'
_computing_data_reduction 'SAINT (Bruker, 2009)'
_computing_molecular_graphics 'DIAMOND (Brandenburg, 2008)'
_computing_publication_material 'publCIF (Westrip, 2010)'
_computing_structure_refinement 'SHELXL97 (Sheldrick, 2008)'
_computing_structure_solution 'SHELXS97 (Sheldrick, 2008)'
_diffrn_ambient_temperature 210(2)
_diffrn_measured_fraction_theta_full 0.999
_diffrn_measured_fraction_theta_max 0.999
_diffrn_measurement_device_type 'Bruker APEXII CCD'
_diffrn_measurement_method '\f and \w'
_diffrn_radiation_monochromator graphite
_diffrn_radiation_source 'fine-focus sealed tube'
_diffrn_radiation_type MoK\a
_diffrn_radiation_wavelength 0.71073
_diffrn_reflns_av_R_equivalents 0.096
_diffrn_reflns_av_sigmaI/netI 0.082
_diffrn_reflns_limit_h_max 19
_diffrn_reflns_limit_h_min -19
_diffrn_reflns_limit_k_max 8
_diffrn_reflns_limit_k_min -8
_diffrn_reflns_limit_l_max 33
_diffrn_reflns_limit_l_min -33
_diffrn_reflns_number 12584
_diffrn_reflns_theta_full 27.7
_diffrn_reflns_theta_max 27.7
_diffrn_reflns_theta_min 1.6
_diffrn_standards_decay_% 0
_diffrn_standards_number 0
_exptl_absorpt_coefficient_mu 1.489
_exptl_absorpt_correction_T_max 0.351
_exptl_absorpt_correction_T_min 0.301
_exptl_absorpt_correction_type multi-scan
_exptl_absorpt_process_details '(SADABS; Bruker, 2007)'
_exptl_crystal_colour red
_exptl_crystal_density_diffrn 1.516
_exptl_crystal_density_method 'not measured'
_exptl_crystal_description plate
_exptl_crystal_F_000 1104
_exptl_crystal_size_max 0.10
_exptl_crystal_size_mid 0.08
_exptl_crystal_size_min 0.03
_refine_diff_density_max 0.62
_refine_diff_density_min -0.58
_refine_ls_extinction_method none
_refine_ls_goodness_of_fit_ref 0.82
_refine_ls_hydrogen_treatment mixed
_refine_ls_matrix_type full
_refine_ls_number_parameters 156
_refine_ls_number_reflns 2731
_refine_ls_number_restraints 2
_refine_ls_restrained_S_all 0.82
_refine_ls_R_factor_all 0.076
_refine_ls_R_factor_gt 0.042
_refine_ls_shift/su_max_lt 0.001
_refine_ls_shift/su_mean 0.000
_refine_ls_structure_factor_coef Fsqd
_refine_ls_weighting_details 'calc w=1/[\s^2^(Fo^2^)+(0.0493P)^2^] where P=(Fo^2^+2Fc^2^)/3'
_refine_ls_weighting_scheme calc
_refine_ls_wR_factor_gt 0.087
_refine_ls_wR_factor_ref 0.096
_reflns_number_gt 1752
_reflns_number_total 2731
_reflns_threshold_expression I>2\s(I)
_cod_data_source_file ya2137.cif
_cod_data_source_block I
_cod_original_sg_symbol_H-M 'C 2/c'
_cod_original_formula_sum 'C8 H17.40 Co O5.70'
_cod_database_code 2230541
_cod_database_fobs_code 2230541

loop_
_symmetry_equiv_pos_as_xyz
'x, y, z'
'-x, y, -z+1/2'
'x+1/2, y+1/2, z'
'-x+1/2, y+1/2, -z+1/2'
'-x, -y, -z'
'x, -y, z-1/2'
'-x+1/2, -y+1/2, -z'
'x+1/2, -y+1/2, z-1/2'

loop_
_atom_site_type_symbol
_atom_site_label
_atom_site_fract_x
_atom_site_fract_y
_atom_site_fract_z
_atom_site_U_iso_or_equiv
_atom_site_adp_type
_atom_site_calc_flag
_atom_site_refinement_flags
_atom_site_occupancy
_atom_site_symmetry_multiplicity
_atom_site_disorder_assembly
_atom_site_disorder_group
Co Co1 0.75276(3) 0.06070(7) 0.255905(16) 0.02732(14) Uani d . 1 1 . .
O O1 0.75332(18) -0.4281(4) 0.37058(9) 0.0446(6) Uani d . 1 1 . .
O O2 0.69231(15) 0.3197(3) 0.29117(9) 0.0306(5) Uani d D 1 1 . .
H HO2A 0.6277(13) 0.294(6) 0.2786(13) 0.046 Uiso d D 1 1 . .
H HO2B 0.715(2) 0.410(5) 0.3222(10) 0.046 Uiso d D 1 1 . .
O O3 0.88459(16) 0.1401(3) 0.29628(9) 0.0383(6) Uani d . 1 1 . .
O O4 0.75018(16) -0.2058(3) 0.30335(8) 0.0330(5) Uani d . 1 1 . .
O O5 0.61852(16) -0.0070(3) 0.21419(9) 0.0382(6) Uani d . 1 1 . .
O O61 0.5000 0.3285(15) 0.2500 0.073(3) Uiso d SP 0.60 2 . .
O O62 0.4987(6) 0.3237(17) 0.2794(4) 0.083(2) Uiso d P 0.40 1 . .
C C1 0.7659(2) -0.2489(5) 0.35404(13) 0.0318(8) Uani d . 1 1 . .
C C2 0.8038(3) -0.0718(6) 0.39244(13) 0.0452(9) Uani d . 1 1 . .
H H2A 0.7651 0.0535 0.3814 0.054 Uiso calc R 1 1 . .
H H2B 0.8659 -0.0373 0.3893 0.054 Uiso calc R 1 1 . .
C C3 0.8095(4) -0.1141(7) 0.45058(15) 0.0655(13) Uani d . 1 1 . .
H H3A 0.8476 -0.2399 0.4619 0.079 Uiso calc R 1 1 . .
H H3B 0.7474 -0.1450 0.4543 0.079 Uiso calc R 1 1 . .
C C4 0.8496(4) 0.0687(9) 0.48730(18) 0.0932(18) Uani d . 1 1 . .
H H4A 0.9131 0.0923 0.4864 0.140 Uiso calc R 1 1 . .
H H4B 0.8474 0.0349 0.5233 0.140 Uiso calc R 1 1 . .
H H4C 0.8137 0.1956 0.4756 0.140 Uiso calc R 1 1 . .
C C5 0.9218(2) 0.3213(6) 0.30284(12) 0.0318(7) Uani d . 1 1 . .
C C6 1.0235(2) 0.3339(7) 0.33334(17) 0.0537(11) Uani d . 1 1 . .
H H6A 1.0615 0.3540 0.3082 0.064 Uiso calc PR 0.65 1 A 1
H H6B 1.0421 0.2010 0.3524 0.064 Uiso calc PR 0.65 1 A 1
H H6C 1.0476 0.4689 0.3241 0.064 Uiso d PR 0.35 1 A 2
H H6D 1.0544 0.2149 0.3210 0.064 Uiso d PR 0.35 1 A 2
C C71 1.0404(5) 0.5282(15) 0.3753(3) 0.079(3) Uani d P 0.65 1 B 1
H H71A 1.1063 0.5620 0.3874 0.095 Uiso calc PR 0.65 1 B 1
H H71B 1.0070 0.6546 0.3590 0.095 Uiso calc PR 0.65 1 B 1
C C81 1.0027(8) 0.450(3) 0.4231(4) 0.092(4) Uani d P 0.65 1 B 1
H H81A 1.0102 0.5616 0.4495 0.138 Uiso calc PR 0.65 1 B 1
H H81B 1.0369 0.3262 0.4390 0.138 Uiso calc PR 0.65 1 B 1
H H81C 0.9378 0.4150 0.4103 0.138 Uiso calc PR 0.65 1 B 1
C C72 1.0412(9) 0.272(3) 0.3901(5) 0.072(4) Uani d P 0.35 1 B 2
H H72A 1.1054 0.2295 0.4055 0.087 Uiso calc PR 0.35 1 B 2
H H72B 0.9991 0.1616 0.3960 0.087 Uiso calc PR 0.35 1 B 2
C C82 1.014(3) 0.536(5) 0.4137(14) 0.128(16) Uiso d P 0.35 1 B 2
H H82A 0.9483 0.5481 0.4091 0.192 Uiso calc PR 0.35 1 B 2
H H82B 1.0349 0.6452 0.3933 0.192 Uiso calc PR 0.35 1 B 2
H H82C 1.0459 0.5517 0.4510 0.192 Uiso calc PR 0.35 1 B 2

loop_
_atom_site_aniso_label
_atom_site_aniso_U_11
_atom_site_aniso_U_22
_atom_site_aniso_U_33
_atom_site_aniso_U_12
_atom_site_aniso_U_13
_atom_site_aniso_U_23
Co1 0.0312(2) 0.0181(2) 0.0311(2) 0.0017(2) 0.00511(17) -0.00010(19)
O1 0.0666(17) 0.0335(14) 0.0332(13) -0.0048(14) 0.0119(11) 0.0038(12)
O2 0.0299(12) 0.0232(11) 0.0383(13) -0.0021(11) 0.0079(10) -0.0033(10)
O3 0.0349(13) 0.0251(12) 0.0491(15) 0.0021(10) 0.0005(11) -0.0009(10)
O4 0.0445(14) 0.0238(11) 0.0284(13) 0.0018(11) 0.0054(10) 0.0019(9)
O5 0.0379(13) 0.0244(13) 0.0465(14) 0.0047(10) 0.0002(11) -0.0018(9)
C1 0.0345(19) 0.0289(18) 0.0308(19) 0.0022(14) 0.0062(15) 0.0002(13)
C2 0.059(2) 0.041(2) 0.0350(19) -0.006(2) 0.0108(17) -0.0055(17)
C3 0.091(3) 0.065(3) 0.035(2) -0.005(3) 0.006(2) -0.0091(19)
C4 0.134(5) 0.090(4) 0.049(3) -0.013(4) 0.013(3) -0.028(3)
C5 0.0287(17) 0.0374(19) 0.0292(18) -0.0027(16) 0.0070(14) -0.0018(14)
C6 0.030(2) 0.064(3) 0.062(3) 0.001(2) 0.0039(18) 0.002(2)
C71 0.040(4) 0.106(7) 0.080(6) -0.007(4) -0.004(4) -0.036(5)
C81 0.072(6) 0.142(14) 0.053(5) 0.003(8) -0.004(5) -0.029(8)
C72 0.040(7) 0.113(14) 0.051(8) -0.006(7) -0.010(6) 0.015(8)

loop_
_atom_type_symbol
_atom_type_description
_atom_type_scat_dispersion_real
_atom_type_scat_dispersion_imag
_atom_type_scat_source
C C 0.0033 0.0016 'International Tables Vol C Tables 4.2.6.8 and 6.1.1.4'
Co Co 0.3494 0.9721 'International Tables Vol C Tables 4.2.6.8 and 6.1.1.4'
O O 0.0106 0.0060 'International Tables Vol C Tables 4.2.6.8 and 6.1.1.4'
H H 0.0000 0.0000 'International Tables Vol C Tables 4.2.6.8 and 6.1.1.4'

loop_
_geom_angle_atom_site_label_1
_geom_angle_atom_site_label_2
_geom_angle_atom_site_label_3
_geom_angle_site_symmetry_1
_geom_angle_site_symmetry_3
_geom_angle
_geom_angle_publ_flag
O3 Co1 O5 . . 177.71(9) ?
O3 Co1 O4 . . 93.25(9) ?
O5 Co1 O4 . . 88.83(9) ?
O3 Co1 O4 . 4_655 92.23(9) ?
O5 Co1 O4 . 4_655 85.85(9) ?
O4 Co1 O4 . 4_655 170.17(8) ?
O3 Co1 O2 . . 92.90(9) ?
O5 Co1 O2 . . 85.58(9) ?
O4 Co1 O2 . . 106.47(9) ?
O4 Co1 O2 4_655 . 81.38(9) ?
O3 Co1 O2 . 4_645 90.30(9) ?
O5 Co1 O2 . 4_645 90.99(9) ?
O4 Co1 O2 . 4_645 80.77(9) ?
O4 Co1 O2 4_655 4_645 91.05(8) ?
O2 Co1 O2 . 4_645 171.88(6) ?
Co1 O2 Co1 . 4_655 91.73(8) ?
Co1 O2 HO2A . . 103(2) ?
Co1 O2 HO2A 4_655 . 114(2) ?
Co1 O2 HO2B . . 134(2) ?
Co1 O2 HO2B 4_655 . 87(2) ?
HO2A O2 HO2B . . 119(3) ?
C5 O3 Co1 . . 128.7(2) ?
C1 O4 Co1 . . 137.4(2) ?
C1 O4 Co1 . 4_645 123.4(2) ?
Co1 O4 Co1 . 4_645 97.58(9) ?
C5 O5 Co1 4_645 . 132.3(2) ?
O62 O61 O62 2_655 . 175(3) ?
O61 O62 O62 . 2_655 2.3(13) ?
O1 C1 O4 . . 122.3(3) ?
O1 C1 C2 . . 120.8(3) ?
O4 C1 C2 . . 116.9(3) ?
C1 C2 C3 . . 116.3(3) ?
C1 C2 H2A . . 108.2 ?
C3 C2 H2A . . 108.2 ?
C1 C2 H2B . . 108.2 ?
C3 C2 H2B . . 108.2 ?
H2A C2 H2B . . 107.4 ?
C2 C3 C4 . . 113.8(4) ?
C2 C3 H3A . . 108.8 ?
C4 C3 H3A . . 108.8 ?
C2 C3 H3B . . 108.8 ?
C4 C3 H3B . . 108.8 ?
H3A C3 H3B . . 107.7 ?
C3 C4 H4A . . 109.5 ?
C3 C4 H4B . . 109.5 ?
H4A C4 H4B . . 109.5 ?
C3 C4 H4C . . 109.5 ?
H4A C4 H4C . . 109.5 ?
H4B C4 H4C . . 109.5 ?
O5 C5 O3 4_655 . 125.0(3) ?
O5 C5 C6 4_655 . 117.4(3) ?
O3 C5 C6 . . 117.6(3) ?
C72 C6 C5 . . 113.7(6) ?
C72 C6 C71 . . 64.7(7) ?
C5 C6 C71 . . 110.6(4) ?
C72 C6 H6A . . 135.4 ?
C5 C6 H6A . . 109.5 ?
C71 C6 H6A . . 109.5 ?
C72 C6 H6B . . 46.7 ?
C5 C6 H6B . . 109.5 ?
C71 C6 H6B . . 109.5 ?
H6A C6 H6B . . 108.1 ?
C72 C6 H6C . . 119.3 ?
C5 C6 H6C . . 107.5 ?
C71 C6 H6C . . 60.0 ?
H6A C6 H6C . . 53.8 ?
H6B C6 H6C . . 142.7 ?
C72 C6 H6D . . 98.2 ?
C5 C6 H6D . . 106.4 ?
C71 C6 H6D . . 142.9 ?
H6A C6 H6D . . 58.5 ?
H6B C6 H6D . . 53.8 ?
H6C C6 H6D . . 110.7 ?
C81 C71 C6 . . 105.6(8) ?
C81 C71 H6C . . 142.4 ?
C6 C71 H6C . . 36.9 ?
C81 C71 H71A . . 110.6 ?
C6 C71 H71A . . 110.6 ?
H6C C71 H71A . . 92.6 ?
C81 C71 H71B . . 110.6 ?
C6 C71 H71B . . 110.6 ?
H6C C71 H71B . . 87.8 ?
H71A C71 H71B . . 108.7 ?
C6 C72 C82 . . 95.4(14) ?
C6 C72 H72A . . 112.7 ?
C82 C72 H72A . . 112.7 ?
C6 C72 H72B . . 112.7 ?
C82 C72 H72B . . 112.7 ?
H72A C72 H72B . . 110.2 ?
C72 C82 H82A . . 109.5 ?
C72 C82 H82B . . 109.5 ?
H82A C82 H82B . . 109.5 ?
C72 C82 H82C . . 109.5 ?
H82A C82 H82C . . 109.5 ?
H82B C82 H82C . . 109.5 ?

loop_
_geom_bond_atom_site_label_1
_geom_bond_atom_site_label_2
_geom_bond_site_symmetry_2
_geom_bond_distance
_geom_bond_publ_flag
Co1 O3 . 2.027(2) y
Co1 O5 . 2.049(2) y
Co1 O4 . 2.074(2) y
Co1 O4 4_655 2.105(2) y
Co1 O2 . 2.163(2) y
Co1 O2 4_645 2.217(2) y
O1 C1 . 1.231(4) ?
O2 Co1 4_655 2.217(2) ?
O2 HO2A . 0.943(18) ?
O2 HO2B . 0.966(18) ?
O3 C5 . 1.254(4) ?
O4 C1 . 1.293(4) ?
O4 Co1 4_645 2.105(2) ?
O5 C5 4_645 1.253(4) ?
O61 O62 2_655 0.763(10) ?
O61 O62 . 0.763(10) ?
O62 O62 2_655 1.53(2) ?
C1 C2 . 1.496(4) ?
C2 C3 . 1.501(5) ?
C2 H2A . 0.9700 ?
C2 H2B . 0.9700 ?
C3 C4 . 1.506(6) ?
C3 H3A . 0.9700 ?
C3 H3B . 0.9700 ?
C4 H4A . 0.9599 ?
C4 H4B . 0.9599 ?
C4 H4C . 0.9599 ?
C5 O5 4_655 1.253(4) ?
C5 C6 . 1.512(5) ?
C6 C72 . 1.468(13) ?
C6 C71 . 1.604(8) ?
C6 H6A . 0.9700 ?
C6 H6B . 0.9700 ?
C6 H6C . 0.9702 ?
C6 H6D . 0.9699 ?
C71 C81 . 1.555(17) ?
C71 H71A . 0.9700 ?
C71 H71B . 0.9700 ?
C81 H81A . 0.9599 ?
C81 H81B . 0.9599 ?
C81 H81C . 0.9599 ?
C72 C82 . 1.84(4) ?
C72 H72A . 0.9700 ?
C72 H72B . 0.9700 ?
C82 H82A . 0.9599 ?
C82 H82B . 0.9599 ?
C82 H82C . 0.9599 ?
